data_7217051
loop_
_publ_author_name
'Kim, Dongwook'
'Liu, Xinfang'
'Oh, Minhak'
'Song, Xiaokai'
'Zou, Yang'
'Singh, Devendra'
'Kim, Kwang S.'
'Lah, Myoung Soo'

_publ_section_title
;
 Isoreticular MOFs based on a rhombic dodecahedral MOP as a tertiary
 building unit
;
_journal_issue 28
_journal_name_full CrystEngComm
_journal_page_first 6391
_journal_paper_doi 10.1039/c4ce00017j
_journal_volume 16
_journal_year 2014
_chemical_formula_sum 'C312 H176 N8 O148 Zn28'
_chemical_formula_weight 8234.97
_chemical_name_systematic
; 
 ? 
;
_space_group_IT_number 221
_symmetry_cell_setting cubic
_symmetry_space_group_name_Hall '-P 4 2 3'
_symmetry_space_group_name_H-M 'P m -3 m'
_atom_sites_solution_hydrogens geom
_atom_sites_solution_primary direct
_atom_sites_solution_secondary difmap
_audit_creation_method SHELXL-97
_cell_angle_alpha 90.00
_cell_angle_beta 90.00
_cell_angle_gamma 90.00
_cell_formula_units_Z 1
_cell_length_a 32.366(5)
_cell_length_b 32.366(5)
_cell_length_c 32.366(5)
_cell_measurement_reflns_used 37820
_cell_measurement_temperature 173(2)
_cell_measurement_theta_max 20.04
_cell_measurement_theta_min 1.26
_cell_volume 33905(9)
_computing_cell_refinement 'Bruker SAINT'
_computing_data_collection 'Bruker SMART'
_computing_data_reduction 'Bruker SAINT'
_computing_molecular_graphics ORTEP3
_computing_publication_material WinGX
_computing_structure_refinement 'Bruker SHELXTL'
_computing_structure_solution 'Bruker SHELXTL'
_diffrn_ambient_temperature 173(2)
_diffrn_measured_fraction_theta_full 0.997
_diffrn_measured_fraction_theta_max 0.997
_diffrn_measurement_device_type 'CCD area detector'
_diffrn_measurement_method 'omega scans'
_diffrn_radiation_monochromator graphite
_diffrn_radiation_source 'fine-focus sealed tube'
_diffrn_radiation_type MoK\a
_diffrn_radiation_wavelength 0.71073
_diffrn_reflns_av_R_equivalents 0.4530
_diffrn_reflns_av_sigmaI/netI 0.1470
_diffrn_reflns_limit_h_max 31
_diffrn_reflns_limit_h_min -31
_diffrn_reflns_limit_k_max 31
_diffrn_reflns_limit_k_min -31
_diffrn_reflns_limit_l_max 31
_diffrn_reflns_limit_l_min -27
_diffrn_reflns_number 93319
_diffrn_reflns_theta_full 20.04
_diffrn_reflns_theta_max 20.04
_diffrn_reflns_theta_min 1.26
_exptl_absorpt_coefficient_mu 0.509
_exptl_absorpt_correction_T_max 0.9275
_exptl_absorpt_correction_T_min 0.8832
_exptl_absorpt_correction_type multi-scan
_exptl_absorpt_process_details 'Bruker SADABS'
_exptl_crystal_colour colorless
_exptl_crystal_density_diffrn 0.403
_exptl_crystal_density_method 'not measured'
_exptl_crystal_description block
_exptl_crystal_F_000 4128
_exptl_crystal_size_max 0.25
_exptl_crystal_size_mid 0.15
_exptl_crystal_size_min 0.15
_refine_diff_density_max 1.473
_refine_diff_density_min -1.321
_refine_diff_density_rms 0.160
_refine_ls_extinction_method none
_refine_ls_goodness_of_fit_ref 1.693
_refine_ls_hydrogen_treatment constr
_refine_ls_matrix_type full
_refine_ls_number_parameters 114
_refine_ls_number_reflns 3136
_refine_ls_number_restraints 232
_refine_ls_restrained_S_all 1.657
_refine_ls_R_factor_all 0.3461
_refine_ls_R_factor_gt 0.2841
_refine_ls_shift/su_max 0.001
_refine_ls_shift/su_mean 0.000
_refine_ls_structure_factor_coef Fsqd
_refine_ls_weighting_details 'calc w=1/[\s^2^(Fo^2^)+(0.2000P)^2^+0.0000P] where P=(Fo^2^+2Fc^2^)/3'
_refine_ls_weighting_scheme calc
_refine_ls_wR_factor_gt 0.5272
_refine_ls_wR_factor_ref 0.5560
_reflns_number_gt 2019
_reflns_number_total 3136
_reflns_threshold_expression >2sigma(I)
_cod_data_source_file c4ce00017j2.cif
_cod_data_source_block l8_86cua
_cod_depositor_comments
;
The following automatic conversions were performed:

'_symmetry_cell_setting' value 'Cubic' changed to 'cubic' according
to
/usr/data/users/saulius/crontab/automatic-downloads/current/RSC/lib/dictionaries/cif_core.dic
dictionary named 'cif_core.dic' version 2.4.2 from
2011-04-26.

'_exptl_absorpt_correction_type' value 'Multi-scan'
changed to 'multi-scan' according to
/usr/data/users/saulius/crontab/automatic-downloads/current/RSC/lib/dictionaries/cif_core.dic
dictionary named 'cif_core.dic' version 2.4.2 from 2011-04-26.

Automatic conversion script
Id: cif_fix_values 2281 2013-09-26 08:29:07Z andrius 
;
_cod_original_cell_volume 33906(8)
_cod_original_sg_symbol_H-M Pm-3m
_cod_database_code 7217051

loop_
_symmetry_equiv_pos_as_xyz
'x, y, z'
'-x, -y, z'
'-x, y, -z'
'x, -y, -z'
'z, x, y'
'z, -x, -y'
'-z, -x, y'
'-z, x, -y'
'y, z, x'
'-y, z, -x'
'y, -z, -x'
'-y, -z, x'
'y, x, -z'
'-y, -x, -z'
'y, -x, z'
'-y, x, z'
'x, z, -y'
'-x, z, y'
'-x, -z, -y'
'x, -z, y'
'z, y, -x'
'z, -y, x'
'-z, y, x'
'-z, -y, -x'
'-x, -y, -z'
'x, y, -z'
'x, -y, z'
'-x, y, z'
'-z, -x, -y'
'-z, x, y'
'z, x, -y'
'z, -x, y'
'-y, -z, -x'
'y, -z, x'
'-y, z, x'
'y, z, -x'
'-y, -x, z'
'y, x, z'
'-y, x, -z'
'y, -x, -z'
'-x, -z, y'
'x, -z, -y'
'x, z, y'
'-x, z, -y'
'-z, -y, x'
'-z, y, -x'
'z, -y, -x'
'z, y, x'

loop_
_atom_site_label
_atom_site_type_symbol
_atom_site_fract_x
_atom_site_fract_y
_atom_site_fract_z
_atom_site_U_iso_or_equiv
_atom_site_adp_type
_atom_site_occupancy
_atom_site_symmetry_multiplicity
_atom_site_calc_flag
_atom_site_refinement_flags
Zn1 Zn 0.28530(10) 0.28530(10) 0.28530(10) 0.0520(16) Uani 1 6 d SD
Zn2 Zn 0.34927(10) 0.34927(10) 0.34927(10) 0.056(2) Uani 1 6 d SD
Zn3 Zn 0.5000 0.1389(2) 0.5000 0.0520(16) Uani 1 8 d SD
Zn4 Zn 0.5000 0.2301(2) 0.5000 0.0520(16) Uani 1 8 d SDU
O1 O 0.3203(6) 0.2529(9) 0.3203(6) 0.1503(13) Uani 1 2 d SDU
O2 O 0.3626(6) 0.2925(8) 0.3626(6) 0.1504(13) Uani 1 2 d SDU
O3 O 0.4588(5) 0.1491(7) 0.4588(5) 0.112(7) Uani 1 2 d SDU
O4 O 0.4574(5) 0.2199(7) 0.4574(5) 0.110(7) Uani 1 2 d SDU
C1 C 0.3667(7) 0.2218(6) 0.3667(7) 0.108(10) Uani 1 2 d SGDU
C2 C 0.3971(6) 0.2223(6) 0.3971(3) 0.084(9) Uani 1 2 d SGU
H2 H 0.4070 0.2474 0.4070 0.101 Uiso 1 2 calc SR
C3 C 0.4126(4) 0.1854(7) 0.4126(4) 0.109(10) Uani 1 2 d SGDU
C4 C 0.3978(8) 0.1479(6) 0.3978(8) 0.139(11) Uani 1 2 d SGDU
H4 H 0.4081 0.1232 0.4081 0.167 Uiso 1 2 calc SR
C5 C 0.3674(9) 0.1474(6) 0.3674(10) 0.175(10) Uani 1 2 d SGDU
C6 C 0.3519(7) 0.1843(8) 0.3519(6) 0.140(12) Uani 1 2 d SGDU
H6 H 0.3316 0.1840 0.3316 0.168 Uiso 1 2 calc SR
C7 C 0.3478(6) 0.2593(8) 0.3478(6) 0.1503(13) Uani 1 2 d SDU
C8 C 0.4450(4) 0.1838(8) 0.4450(4) 0.095(8) Uani 1 2 d SDU
C9 C 0.3520(9) 0.1087(9) 0.3520(9) 0.202(10) Uani 1 2 d SDU
C10 C 0.3408(9) 0.0757(7) 0.3408(9) 0.215(10) Uani 1 2 d SDU
C11 C 0.3259(9) 0.0367(5) 0.3259(9) 0.241(12) Uani 1 2 d SDU
C12 C 0.3415(11) 0.0000 0.3415(11) 0.255(18) Uani 1 4 d SDU
H12 H 0.3618 0.0000 0.3618 0.306 Uiso 1 4 calc SR
C13 C 0.2955(9) 0.0373(5) 0.2955(9) 0.282(16) Uani 1 2 d SDU
H13 H 0.2855 0.0623 0.2855 0.339 Uiso 1 2 calc SR
C14 C 0.2802(10) 0.0000 0.2802(10) 0.266(17) Uani 1 4 d SDU
H14 H 0.2598 0.0000 0.2598 0.319 Uiso 1 4 calc SR
O1W O 0.2499(3) 0.2499(3) 0.2499(3) 0.1504(13) Uani 1 6 d SD
O2W O 0.3849(3) 0.3849(3) 0.3849(3) 0.1504(13) Uani 1 6 d SD
O3W O 0.5000 0.0772(6) 0.5000 0.12(2) Uani 1 8 d SD
O4W O 0.5000 0.2918(6) 0.5000 0.186(15) Uani 1 8 d SDU

loop_
_atom_site_aniso_label
_atom_site_aniso_U_11
_atom_site_aniso_U_22
_atom_site_aniso_U_33
_atom_site_aniso_U_23
_atom_site_aniso_U_13
_atom_site_aniso_U_12
Zn1 0.0520(16) 0.0520(16) 0.0520(16) -0.0137(18) -0.0137(18) -0.0137(18)
Zn2 0.056(2) 0.056(2) 0.056(2) -0.016(2) -0.016(2) -0.016(2)
Zn3 0.0520(16) 0.0520(16) 0.0520(16) -0.0137(18) -0.0137(18) -0.0137(18)
Zn4 0.0520(16) 0.0520(16) 0.0520(16) -0.0137(18) -0.0137(18) -0.0137(18)
O1 0.1503(13) 0.1503(16) 0.1503(13) 0.0000(6) 0.0003(9) 0.0000(6)
O2 0.1503(13) 0.1504(16) 0.1503(13) 0.0001(6) 0.0002(9) 0.0001(6)
O3 0.116(8) 0.103(9) 0.116(8) -0.005(6) 0.011(8) -0.005(6)
O4 0.115(8) 0.099(9) 0.115(8) -0.001(6) 0.013(8) -0.001(6)
C1 0.089(12) 0.147(12) 0.089(12) -0.001(9) -0.018(13) -0.001(9)
C2 0.073(11) 0.105(13) 0.073(11) 0.007(8) -0.002(12) 0.007(8)
C3 0.108(12) 0.111(15) 0.108(12) 0.028(7) 0.027(13) 0.028(7)
C4 0.149(14) 0.118(13) 0.149(14) 0.020(9) -0.014(14) 0.020(9)
C5 0.180(13) 0.167(11) 0.180(13) 0.021(7) -0.040(14) 0.021(7)
C6 0.138(14) 0.144(16) 0.138(14) -0.004(7) -0.050(15) -0.004(7)
C7 0.1503(13) 0.1503(16) 0.1503(13) 0.0001(7) 0.0002(10) 0.0001(7)
C8 0.092(9) 0.103(10) 0.092(9) -0.007(5) -0.001(9) -0.007(5)
C9 0.204(10) 0.197(12) 0.204(10) 0.000(6) -0.011(9) 0.000(6)
C10 0.220(11) 0.207(12) 0.220(11) -0.007(6) -0.012(9) -0.007(6)
C11 0.252(15) 0.218(14) 0.252(15) -0.019(8) -0.001(15) -0.019(8)
C12 0.26(2) 0.25(2) 0.26(2) 0.000 -0.001(18) 0.000
C13 0.288(18) 0.27(2) 0.288(18) -0.001(10) -0.034(17) -0.001(10)
C14 0.261(18) 0.28(2) 0.261(18) 0.000 -0.044(18) 0.000
O1W 0.1503(13) 0.1504(16) 0.1503(13) 0.0001(6) 0.0002(9) 0.0001(6)
O2W 0.1503(13) 0.1504(16) 0.1503(13) 0.0001(6) 0.0002(9) 0.0001(6)
O3W 0.13(3) 0.11(5) 0.13(3) 0.000 0.000 0.000
O4W 0.186(15) 0.186(19) 0.186(15) 0.000 0.000 0.000

loop_
_atom_type_symbol
_atom_type_description
_atom_type_scat_dispersion_real
_atom_type_scat_dispersion_imag
_atom_type_scat_source
C C 0.0033 0.0016 'International Tables Vol C Tables 4.2.6.8 and 6.1.1.4'
H H 0.0000 0.0000 'International Tables Vol C Tables 4.2.6.8 and 6.1.1.4'
N N 0.0061 0.0033 'International Tables Vol C Tables 4.2.6.8 and 6.1.1.4'
O O 0.0106 0.0060 'International Tables Vol C Tables 4.2.6.8 and 6.1.1.4'
Zn Zn 0.2839 1.4301 'International Tables Vol C Tables 4.2.6.8 and 6.1.1.4'

loop_
_geom_angle_atom_site_label_1
_geom_angle_atom_site_label_2
_geom_angle_atom_site_label_3
_geom_angle
_geom_angle_site_symmetry_1
_geom_angle_site_symmetry_3
O1 Zn1 O1 107.4(9) . 9
O1 Zn1 O1 107.4(9) . 5
O1 Zn1 O1 107.4(9) 9 5
O1 Zn1 O1W 111.5(9) . .
O1 Zn1 O1W 111.5(9) 9 .
O1 Zn1 O1W 111.5(9) 5 .
O2 Zn2 O2 111.9(8) 9 5
O2 Zn2 O2 111.9(8) 9 .
O2 Zn2 O2 111.9(8) 5 .
O2 Zn2 O2W 106.9(8) 9 .
O2 Zn2 O2W 106.9(8) 5 .
O2 Zn2 O2W 106.9(8) . .
O3 Zn3 O3 88.3(3) 3_656 28_655
O3 Zn3 O3 88.3(3) 3_656 26_556
O3 Zn3 O3 160.2(15) 28_655 26_556
O3 Zn3 O3 160.2(15) 3_656 .
O3 Zn3 O3 88.3(3) 28_655 .
O3 Zn3 O3 88.3(3) 26_556 .
O3 Zn3 O3W 99.9(7) 3_656 .
O3 Zn3 O3W 99.9(7) 28_655 .
O3 Zn3 O3W 99.9(7) 26_556 .
O3 Zn3 O3W 99.9(7) . .
O3 Zn3 Zn4 80.1(7) 3_656 .
O3 Zn3 Zn4 80.1(7) 28_655 .
O3 Zn3 Zn4 80.1(7) 26_556 .
O3 Zn3 Zn4 80.1(7) . .
O3W Zn3 Zn4 180.000(1) . .
O4 Zn4 O4 160.8(14) 28_655 26_556
O4 Zn4 O4 88.4(2) 28_655 .
O4 Zn4 O4 88.4(2) 26_556 .
O4 Zn4 O4 88.4(2) 28_655 3_656
O4 Zn4 O4 88.4(2) 26_556 3_656
O4 Zn4 O4 160.8(14) . 3_656
O4 Zn4 O4W 99.6(7) 28_655 .
O4 Zn4 O4W 99.6(7) 26_556 .
O4 Zn4 O4W 99.6(7) . .
O4 Zn4 O4W 99.6(7) 3_656 .
O4 Zn4 Zn3 80.4(7) 28_655 .
O4 Zn4 Zn3 80.4(7) 26_556 .
O4 Zn4 Zn3 80.4(7) . .
O4 Zn4 Zn3 80.4(7) 3_656 .
O4W Zn4 Zn3 180.000(2) . .
C7 O1 Zn1 137(2) . .
C7 O2 Zn2 129(2) . .
C8 O3 Zn3 129.1(19) . .
C8 O4 Zn4 125.4(17) . .
C2 C1 C6 120.0(6) . .
C2 C1 C7 124.8(19) . .
C6 C1 C7 115(2) . .
C1 C2 C3 120.0 . .
C4 C3 C2 120.0 . .
C4 C3 C8 117.3(17) . .
C2 C3 C8 122.7(17) . .
C3 C4 C5 120.0 . .
C4 C5 C6 120.0 . .
C4 C5 C9 120.0(19) . .
C6 C5 C9 120.0(19) . .
C5 C6 C1 120.0(5) . .
O2 C7 O1 132(3) . .
O2 C7 C1 112(2) . .
O1 C7 C1 116(2) . .
O3 C8 O4 125(2) . .
O3 C8 C3 121(2) . .
O4 C8 C3 114(2) . .
C10 C9 C5 176(5) . .
C9 C10 C11 177(5) . .
C12 C11 C13 121.7(18) . .
C12 C11 C10 120.7(19) . .
C13 C11 C10 117.6(18) . .
C11 C12 C11 118(3) 27 .
C11 C13 C14 119.4(19) . .
C13 C14 C13 120(3) . 27

loop_
_geom_bond_atom_site_label_1
_geom_bond_atom_site_label_2
_geom_bond_distance
_geom_bond_site_symmetry_2
Zn1 O1 1.91(3) .
Zn1 O1 1.91(3) 9
Zn1 O1 1.91(3) 5
Zn1 O1W 1.984(19) .
Zn2 O2 1.94(3) 9
Zn2 O2 1.94(3) 5
Zn2 O2 1.94(3) .
Zn2 O2W 2.000(19) .
Zn3 O3 1.92(2) 3_656
Zn3 O3 1.92(2) 28_655
Zn3 O3 1.92(2) 26_556
Zn3 O3 1.92(2) .
Zn3 O3W 1.998(19) .
Zn3 Zn4 2.952(10) .
Zn4 O4 1.98(2) 28_655
Zn4 O4 1.98(2) 26_556
Zn4 O4 1.98(2) .
Zn4 O4 1.98(2) 3_656
Zn4 O4W 1.998(19) .
O1 C7 1.277(17) .
O2 C7 1.270(17) .
O3 C8 1.288(17) .
O4 C8 1.298(17) .
C1 C2 1.390(15) .
C1 C6 1.390(8) .
C1 C7 1.492(18) .
C2 C3 1.3901 .
C3 C4 1.3900 .
C3 C8 1.485(17) .
C4 C5 1.3902 .
C5 C6 1.3901 .
C5 C9 1.437(15) .
C9 C10 1.185(17) .
C10 C11 1.433(16) .
C11 C12 1.387(13) .
C11 C13 1.392(17) .
C12 C11 1.387(13) 27
C13 C14 1.396(13) .
C14 C13 1.396(13) 27

loop_
_platon_squeeze_void_nr
_platon_squeeze_void_average_x
_platon_squeeze_void_average_y
_platon_squeeze_void_average_z
_platon_squeeze_void_volume
_platon_squeeze_void_count_electrons
_platon_squeeze_void_content
1 -0.004 -0.010 -0.005 28365 8581 ' '
